data_1542694
loop_
_publ_author_name
'Gao, Fei'
'Yang, Chao'
'Ma, Na'
'Gao, Guo-Lin'
'Li, Dazhi'
'Xia, Wujiong'

_publ_section_title
;
 Visible-Light-Mediated 1,7-Enyne Bicyclizations for Synthesis of
 Cyclopenta[c]quinolines and Benzo[j]phenanthridines.
;
_journal_issue 3
_journal_name_full 'Organic letters'
_journal_page_first 600
_journal_page_last 603
_journal_paper_doi 10.1021/acs.orglett.5b03662
_journal_volume 18
_journal_year 2016
_chemical_formula_moiety 'C29 H25 F2 N O3'
_chemical_formula_sum 'C29 H25 F2 N O3'
_chemical_formula_weight 473.50
_space_group_crystal_system triclinic
_space_group_IT_number 2
_space_group_name_Hall '-P 1'
_space_group_name_H-M_alt 'P -1'
_symmetry_space_group_name_Hall '-P 1'
_symmetry_space_group_name_H-M 'P -1'
_atom_sites_solution_hydrogens geom
_atom_sites_solution_primary iterative
_audit_creation_date 2015-04-24
_audit_creation_method
;
Olex2 1.2
(compiled 2015.01.26 svn.r3150 for OlexSys, GUI svn.r4998)
;
_cell_angle_alpha 71.454(5)
_cell_angle_beta 71.195(6)
_cell_angle_gamma 73.002(6)
_cell_formula_units_Z 2
_cell_length_a 10.2357(7)
_cell_length_b 10.5168(6)
_cell_length_c 12.7893(6)
_cell_measurement_reflns_used 2847
_cell_measurement_temperature 293(2)
_cell_measurement_theta_max 27.6100
_cell_measurement_theta_min 3.5820
_cell_volume 1207.61(13)
_computing_cell_refinement
;
CrysAlisPro, Agilent Technologies,
Version 1.171.37.35 (release 13-08-2014 CrysAlis171 .NET)
(compiled Aug 13 2014,18:06:01)
;
_computing_data_collection
;
CrysAlisPro, Agilent Technologies,
Version 1.171.37.35 (release 13-08-2014 CrysAlis171 .NET)
(compiled Aug 13 2014,18:06:01)
;
_computing_data_reduction
;
CrysAlisPro, Agilent Technologies,
Version 1.171.37.35 (release 13-08-2014 CrysAlis171 .NET)
(compiled Aug 13 2014,18:06:01)
;
_computing_molecular_graphics 'Olex2 (Dolomanov et al., 2009)'
_computing_publication_material 'Olex2 (Dolomanov et al., 2009)'
_computing_structure_refinement 'ShelXL (Sheldrick, 2008)'
_computing_structure_solution
;
Superflip (Palatinus & Chapuis, 2007;Palatinus & van der Lee, 2008;
Palatinus et al., 2012)
;
_diffrn_ambient_temperature 293(2)
_diffrn_detector 'CCD plate'
_diffrn_detector_area_resol_mean 15.9737
_diffrn_detector_type Eos
_diffrn_measured_fraction_theta_full 0.996
_diffrn_measured_fraction_theta_max 0.996
_diffrn_measurement_details
;
  1 omega  -50.00    0.00   1.0000    3.5000
omega____ theta____ kappa____ phi______ frames
    -       18.9630  -57.0000    0.0000 50

  2 omega    1.00   62.00   1.0000    3.5000
omega____ theta____ kappa____ phi______ frames
    -       18.9630  -99.0000  -60.0000 61

  3 omega   21.00   60.00   1.0000    3.5000
omega____ theta____ kappa____ phi______ frames
    -       18.9630  -99.0000  150.0000 39

  4 omega  -55.00   56.00   1.0000    3.5000
omega____ theta____ kappa____ phi______ frames
    -       18.9630  -19.0000   60.0000 111

  5 omega   -6.00   61.00   1.0000    3.5000
omega____ theta____ kappa____ phi______ frames
    -       18.9630   77.0000   60.0000 67

  6 omega   21.00   87.00   1.0000    3.5000
omega____ theta____ kappa____ phi______ frames
    -       18.9630   57.0000 -120.0000 66
;
_diffrn_measurement_device 'four-circle diffractometer'
_diffrn_measurement_device_type 'SuperNova, Dual, Cu at zero, Eos'
_diffrn_measurement_method '\w scans'
_diffrn_orient_matrix_UB_11 0.0419719000
_diffrn_orient_matrix_UB_12 -0.0651150000
_diffrn_orient_matrix_UB_13 0.0192596000
_diffrn_orient_matrix_UB_21 0.0615442000
_diffrn_orient_matrix_UB_22 0.0278047000
_diffrn_orient_matrix_UB_23 -0.0252500000
_diffrn_orient_matrix_UB_31 -0.0077755000
_diffrn_orient_matrix_UB_32 0.0168694000
_diffrn_orient_matrix_UB_33 0.0514544000
_diffrn_radiation_monochromator mirror
_diffrn_radiation_probe x-ray
_diffrn_radiation_type MoK\a
_diffrn_radiation_wavelength 0.71073
_diffrn_reflns_av_R_equivalents 0.0200
_diffrn_reflns_av_unetI/netI 0.0357
_diffrn_reflns_laue_measured_fraction_full 0.996
_diffrn_reflns_laue_measured_fraction_max 0.996
_diffrn_reflns_limit_h_max 12
_diffrn_reflns_limit_h_min -12
_diffrn_reflns_limit_k_max 12
_diffrn_reflns_limit_k_min -10
_diffrn_reflns_limit_l_max 15
_diffrn_reflns_limit_l_min -15
_diffrn_reflns_number 8170
_diffrn_reflns_point_group_measured_fraction_full 0.996
_diffrn_reflns_point_group_measured_fraction_max 0.996
_diffrn_reflns_theta_full 25.242
_diffrn_reflns_theta_max 25.348
_diffrn_reflns_theta_min 3.087
_diffrn_source 'SuperNova (Mo) X-ray Source'
_exptl_absorpt_coefficient_mu 0.094
_exptl_absorpt_correction_T_max 1.00000
_exptl_absorpt_correction_T_min 0.88721
_exptl_absorpt_correction_type multi-scan
_exptl_absorpt_process_details
;
CrysAlisPro, Agilent Technologies,
Version 1.171.37.35 (release 13-08-2014 CrysAlis171 .NET)
(compiled Aug 13 2014,18:06:01)
Empirical absorption correction using spherical harmonics,
 implemented in SCALE3 ABSPACK scaling algorithm.
;
_exptl_crystal_density_diffrn 1.302
_exptl_crystal_description
;
;
_exptl_crystal_F_000 496
_refine_diff_density_max 0.291
_refine_diff_density_min -0.213
_refine_diff_density_rms 0.038
_refine_ls_extinction_method none
_refine_ls_goodness_of_fit_ref 1.028
_refine_ls_hydrogen_treatment constr
_refine_ls_matrix_type full
_refine_ls_number_parameters 318
_refine_ls_number_reflns 4426
_refine_ls_number_restraints 0
_refine_ls_restrained_S_all 1.028
_refine_ls_R_factor_all 0.0789
_refine_ls_R_factor_gt 0.0566
_refine_ls_shift/su_max 0.000
_refine_ls_shift/su_mean 0.000
_refine_ls_structure_factor_coef Fsqd
_refine_ls_weighting_details 'w=1/[\s^2^(Fo^2^)+(0.0622P)^2^+0.4571P] where P=(Fo^2^+2Fc^2^)/3'
_refine_ls_weighting_scheme calc
_refine_ls_wR_factor_gt 0.1365
_refine_ls_wR_factor_ref 0.1541
_reflns_Friedel_coverage 0.000
_reflns_number_gt 3199
_reflns_number_total 4426
_reflns_threshold_expression 'I > 2\s(I)'
_cod_data_source_file ol5b03662_si_003.cif
_cod_data_source_block xwj-gf20150407
_cod_original_cell_volume 1207.62(14)
_cod_database_code 1542694
_chemical_oxdiff_formula 'c h n o s'
_shelx_space_group_comment
;
The symmetry employed for this shelxl refinement is uniquely defined
by the following loop, which should always be used as a source of
symmetry information in preference to the above space-group names.
They are only intended as comments.
;
_reflns_odcompleteness_completeness 99.84
_reflns_odcompleteness_iscentric 1
_reflns_odcompleteness_theta 26.32
_olex2_refinement_description
;
1. Fixed Uiso
 At 1.2 times of:
  All C(H) groups, All C(H,H) groups
 At 1.5 times of:
  All C(H,H,H) groups
2.a Secondary CH2 refined with riding coordinates:
 C22(H22A,H22B), C24(H24A,H24B), C26(H26A,H26B)
2.b Aromatic/amide H refined with riding coordinates:
 C3(H3), C4(H4), C5(H5), C6(H6), C7(H7), C9(H9), C10(H10), C11(H11), C12(H12),
 C15(H15), C16(H16), C17(H17), C18(H18)
2.c Idealised Me refined as rotating group:
 C27(H27A,H27B,H27C), C28(H28A,H28B,H28C)
;
_shelx_shelxl_version_number 2014/7
_olex2_submission_special_instructions 'No special instructions were received'

loop_
_space_group_symop_operation_xyz
'x, y, z'
'-x, -y, -z'

loop_
_atom_site_label
_atom_site_type_symbol
_atom_site_fract_x
_atom_site_fract_y
_atom_site_fract_z
_atom_site_U_iso_or_equiv
_atom_site_adp_type
_atom_site_occupancy
_atom_site_site_symmetry_order
_atom_site_calc_flag
_atom_site_refinement_flags_posn
F1 F 0.92378(18) 0.38896(17) 0.22554(12) 0.0885(6) Uani 1 1 d .
F2 F 0.7554(2) 0.28099(15) 0.30686(16) 0.0936(6) Uani 1 1 d .
O1 O 0.9848(3) 0.3328(3) 0.42783(19) 0.0965(7) Uani 1 1 d .
O2 O 0.8683(3) 0.1664(2) 0.4766(2) 0.1169(9) Uani 1 1 d .
O3 O 0.4312(2) 0.4491(2) 0.39635(14) 0.0730(6) Uani 1 1 d .
N1 N 0.5033(2) 0.43428(19) 0.21402(16) 0.0508(5) Uani 1 1 d .
C29 C 0.8958(3) 0.2729(3) 0.4187(2) 0.0677(8) Uani 1 1 d .
C1 C 0.7065(2) 0.7492(2) 0.11186(17) 0.0411(5) Uani 1 1 d .
C2 C 0.7405(2) 0.8198(2) -0.01308(17) 0.0407(5) Uani 1 1 d .
C3 C 0.8729(3) 0.8431(3) -0.0767(2) 0.0585(6) Uani 1 1 d .
H3 H 0.9482 0.8119 -0.0430 0.070 Uiso 1 1 calc R
C4 C 0.8933(3) 0.9131(3) -0.1910(2) 0.0703(8) Uani 1 1 d .
H4 H 0.9827 0.9278 -0.2334 0.084 Uiso 1 1 calc R
C5 C 0.7835(3) 0.9608(3) -0.2421(2) 0.0680(8) Uani 1 1 d .
H5 H 0.7980 1.0077 -0.3186 0.082 Uiso 1 1 calc R
C6 C 0.6526(3) 0.9389(2) -0.1794(2) 0.0597(7) Uani 1 1 d .
H6 H 0.5777 0.9705 -0.2136 0.072 Uiso 1 1 calc R
C7 C 0.6305(2) 0.8699(2) -0.06534(18) 0.0465(5) Uani 1 1 d .
H7 H 0.5404 0.8571 -0.0233 0.056 Uiso 1 1 calc R
C8 C 0.6917(2) 0.8321(2) 0.19150(18) 0.0444(5) Uani 1 1 d .
C9 C 0.7550(3) 0.9441(2) 0.1598(2) 0.0575(6) Uani 1 1 d .
H9 H 0.8086 0.9700 0.0855 0.069 Uiso 1 1 calc R
C10 C 0.7388(3) 1.0167(3) 0.2374(3) 0.0685(8) Uani 1 1 d .
H10 H 0.7807 1.0919 0.2147 0.082 Uiso 1 1 calc R
C11 C 0.6615(3) 0.9793(3) 0.3477(3) 0.0709(8) Uani 1 1 d .
H11 H 0.6536 1.0270 0.4002 0.085 Uiso 1 1 calc R
C12 C 0.5955(3) 0.8705(3) 0.3805(2) 0.0627(7) Uani 1 1 d .
H12 H 0.5424 0.8456 0.4551 0.075 Uiso 1 1 calc R
C13 C 0.6077(2) 0.7979(2) 0.30294(18) 0.0471(5) Uani 1 1 d .
C14 C 0.7040(2) 0.5270(2) 0.08075(16) 0.0421(5) Uani 1 1 d .
C15 C 0.8192(3) 0.5164(2) -0.01366(18) 0.0504(6) Uani 1 1 d .
H15 H 0.8822 0.5740 -0.0351 0.061 Uiso 1 1 calc R
C16 C 0.8421(3) 0.4223(3) -0.0762(2) 0.0644(7) Uani 1 1 d .
H16 H 0.9195 0.4171 -0.1387 0.077 Uiso 1 1 calc R
C17 C 0.7496(4) 0.3368(3) -0.0450(2) 0.0718(8) Uani 1 1 d .
H17 H 0.7633 0.2749 -0.0878 0.086 Uiso 1 1 calc R
C18 C 0.6370(3) 0.3422(3) 0.0490(2) 0.0634(7) Uani 1 1 d .
H18 H 0.5753 0.2837 0.0697 0.076 Uiso 1 1 calc R
C19 C 0.6147(3) 0.4347(2) 0.11349(18) 0.0467(5) Uani 1 1 d .
C20 C 0.6789(2) 0.6222(2) 0.15160(16) 0.0392(5) Uani 1 1 d .
C21 C 0.6151(2) 0.5676(2) 0.27942(16) 0.0410(5) Uani 1 1 d .
C22 C 0.5260(3) 0.6894(2) 0.33049(18) 0.0497(6) Uani 1 1 d .
H22A H 0.4429 0.7287 0.3009 0.060 Uiso 1 1 calc R
H22B H 0.4947 0.6570 0.4126 0.060 Uiso 1 1 calc R
C23 C 0.5103(3) 0.4771(2) 0.30120(19) 0.0505(6) Uani 1 1 d .
C24 C 0.7251(2) 0.4899(2) 0.34987(17) 0.0430(5) Uani 1 1 d .
H24A H 0.7821 0.5533 0.3420 0.052 Uiso 1 1 calc R
H24B H 0.6740 0.4676 0.4294 0.052 Uiso 1 1 calc R
C25 C 0.8239(3) 0.3611(2) 0.32394(18) 0.0516(6) Uani 1 1 d .
C26 C 1.0581(4) 0.2584(5) 0.5204(3) 0.1308(16) Uani 1 1 d .
H26A H 1.0691 0.1604 0.5326 0.157 Uiso 1 1 calc R
H26B H 1.1515 0.2782 0.4974 0.157 Uiso 1 1 calc R
C27 C 0.9800(5) 0.2978(4) 0.6259(3) 0.1261(16) Uani 1 1 d .
H27A H 0.9564 0.3961 0.6115 0.189 Uiso 1 1 calc GR
H27B H 1.0369 0.2607 0.6798 0.189 Uiso 1 1 calc GR
H27C H 0.8950 0.2629 0.6564 0.189 Uiso 1 1 calc GR
C28 C 0.3969(3) 0.3531(3) 0.2401(2) 0.0709(8) Uani 1 1 d .
H28A H 0.3697 0.3642 0.1720 0.106 Uiso 1 1 calc GR
H28B H 0.3157 0.3839 0.2965 0.106 Uiso 1 1 calc GR
H28C H 0.4359 0.2580 0.2688 0.106 Uiso 1 1 calc GR

loop_
_atom_site_aniso_label
_atom_site_aniso_U_11
_atom_site_aniso_U_22
_atom_site_aniso_U_33
_atom_site_aniso_U_23
_atom_site_aniso_U_13
_atom_site_aniso_U_12
F1 0.0883(12) 0.0916(12) 0.0442(8) -0.0088(7) -0.0033(8) 0.0180(9)
F2 0.1315(16) 0.0468(9) 0.1315(15) -0.0324(9) -0.0765(13) -0.0020(9)
O1 0.1035(18) 0.1042(17) 0.0893(15) -0.0037(13) -0.0561(14) -0.0200(14)
O2 0.185(3) 0.0713(15) 0.0858(15) 0.0246(12) -0.0605(17) -0.0333(16)
O3 0.0834(14) 0.0905(14) 0.0494(10) -0.0132(9) 0.0003(9) -0.0483(11)
N1 0.0604(13) 0.0515(11) 0.0491(11) -0.0078(9) -0.0191(10) -0.0236(10)
C29 0.084(2) 0.0560(17) 0.0541(15) -0.0116(13) -0.0227(14) 0.0019(15)
C1 0.0445(12) 0.0410(12) 0.0388(11) -0.0079(9) -0.0123(9) -0.0106(9)
C2 0.0486(13) 0.0322(10) 0.0399(11) -0.0057(8) -0.0112(10) -0.0101(9)
C3 0.0492(15) 0.0596(15) 0.0576(14) -0.0006(11) -0.0145(12) -0.0124(12)
C4 0.0632(18) 0.0659(17) 0.0587(16) 0.0013(13) 0.0047(13) -0.0204(14)
C5 0.089(2) 0.0542(15) 0.0450(14) 0.0059(11) -0.0150(14) -0.0141(15)
C6 0.0745(19) 0.0478(14) 0.0546(14) -0.0025(11) -0.0308(14) -0.0048(13)
C7 0.0499(13) 0.0422(12) 0.0478(12) -0.0087(10) -0.0158(10) -0.0093(10)
C8 0.0533(14) 0.0347(11) 0.0473(12) -0.0084(9) -0.0190(11) -0.0073(10)
C9 0.0686(17) 0.0445(13) 0.0660(15) -0.0135(11) -0.0225(13) -0.0158(12)
C10 0.083(2) 0.0489(15) 0.090(2) -0.0248(14) -0.0352(17) -0.0138(14)
C11 0.097(2) 0.0507(15) 0.0791(19) -0.0336(14) -0.0394(17) 0.0015(15)
C12 0.0832(19) 0.0516(15) 0.0532(14) -0.0220(12) -0.0215(13) 0.0005(13)
C13 0.0567(14) 0.0363(11) 0.0485(12) -0.0131(9) -0.0194(11) -0.0005(10)
C14 0.0556(14) 0.0378(11) 0.0341(11) -0.0051(8) -0.0183(10) -0.0082(10)
C15 0.0632(15) 0.0479(13) 0.0399(12) -0.0092(10) -0.0158(11) -0.0101(11)
C16 0.085(2) 0.0566(16) 0.0473(14) -0.0194(12) -0.0149(13) -0.0039(14)
C17 0.110(2) 0.0556(16) 0.0610(17) -0.0255(13) -0.0302(17) -0.0125(16)
C18 0.093(2) 0.0502(14) 0.0605(16) -0.0135(12) -0.0305(15) -0.0228(14)
C19 0.0619(15) 0.0411(12) 0.0417(12) -0.0049(9) -0.0231(11) -0.0124(11)
C20 0.0456(12) 0.0382(11) 0.0345(10) -0.0057(8) -0.0129(9) -0.0106(9)
C21 0.0511(13) 0.0388(11) 0.0342(10) -0.0070(8) -0.0105(9) -0.0135(10)
C22 0.0547(14) 0.0479(13) 0.0401(12) -0.0121(10) -0.0069(10) -0.0060(11)
C23 0.0581(15) 0.0512(14) 0.0421(13) -0.0061(10) -0.0120(11) -0.0180(11)
C24 0.0560(14) 0.0401(11) 0.0343(11) -0.0086(9) -0.0117(10) -0.0126(10)
C25 0.0684(16) 0.0454(13) 0.0403(12) -0.0109(10) -0.0164(11) -0.0077(11)
C26 0.109(3) 0.182(4) 0.097(3) -0.017(3) -0.068(3) 0.004(3)
C27 0.183(5) 0.113(3) 0.098(3) -0.019(2) -0.081(3) -0.011(3)
C28 0.0762(19) 0.0739(19) 0.0771(18) -0.0093(14) -0.0257(15) -0.0406(16)

loop_
_atom_type_symbol
_atom_type_description
_atom_type_scat_dispersion_real
_atom_type_scat_dispersion_imag
_atom_type_scat_source
C C 0.0033 0.0016 'International Tables Vol C Tables 4.2.6.8 and 6.1.1.4'
H H 0.0000 0.0000 'International Tables Vol C Tables 4.2.6.8 and 6.1.1.4'
F F 0.0171 0.0103 'International Tables Vol C Tables 4.2.6.8 and 6.1.1.4'
N N 0.0061 0.0033 'International Tables Vol C Tables 4.2.6.8 and 6.1.1.4'
O O 0.0106 0.0060 'International Tables Vol C Tables 4.2.6.8 and 6.1.1.4'

loop_
_geom_angle_atom_site_label_1
_geom_angle_atom_site_label_2
_geom_angle_atom_site_label_3
_geom_angle
C29 O1 C26 115.8(3)
C19 N1 C28 119.90(19)
C23 N1 C19 121.41(19)
C23 N1 C28 116.6(2)
O1 C29 C25 110.9(2)
O2 C29 O1 126.3(3)
O2 C29 C25 122.8(3)
C8 C1 C2 116.22(17)
C20 C1 C2 122.76(18)
C20 C1 C8 120.80(18)
C3 C2 C1 124.09(19)
C7 C2 C1 117.4(2)
C7 C2 C3 118.4(2)
C2 C3 H3 120.0
C2 C3 C4 120.0(2)
C4 C3 H3 120.0
C3 C4 H4 119.6
C5 C4 C3 120.9(3)
C5 C4 H4 119.6
C4 C5 H5 120.4
C6 C5 C4 119.3(2)
C6 C5 H5 120.4
C5 C6 H6 119.8
C5 C6 C7 120.5(2)
C7 C6 H6 119.8
C2 C7 C6 120.9(2)
C2 C7 H7 119.6
C6 C7 H7 119.6
C9 C8 C1 123.1(2)
C9 C8 C13 118.4(2)
C13 C8 C1 118.49(19)
C8 C9 H9 119.7
C10 C9 C8 120.7(3)
C10 C9 H9 119.7
C9 C10 H10 119.7
C11 C10 C9 120.7(3)
C11 C10 H10 119.7
C10 C11 H11 120.2
C10 C11 C12 119.7(2)
C12 C11 H11 120.2
C11 C12 H12 119.7
C11 C12 C13 120.6(2)
C13 C12 H12 119.7
C8 C13 C22 117.42(18)
C12 C13 C8 119.9(2)
C12 C13 C22 122.6(2)
C15 C14 C19 117.59(19)
C15 C14 C20 123.2(2)
C19 C14 C20 119.00(19)
C14 C15 H15 119.2
C16 C15 C14 121.7(2)
C16 C15 H15 119.2
C15 C16 H16 120.2
C17 C16 C15 119.5(3)
C17 C16 H16 120.2
C16 C17 H17 119.8
C18 C17 C16 120.3(2)
C18 C17 H17 119.8
C17 C18 H18 119.7
C17 C18 C19 120.5(3)
C19 C18 H18 119.7
C14 C19 N1 119.53(19)
C18 C19 N1 120.2(2)
C18 C19 C14 120.3(2)
C1 C20 C14 124.86(18)
C1 C20 C21 120.17(17)
C14 C20 C21 114.97(17)
C20 C21 C22 108.88(16)
C20 C21 C23 112.24(16)
C20 C21 C24 114.50(18)
C22 C21 C23 104.66(18)
C22 C21 C24 106.49(16)
C23 C21 C24 109.45(17)
C13 C22 C21 111.71(19)
C13 C22 H22A 109.3
C13 C22 H22B 109.3
C21 C22 H22A 109.3
C21 C22 H22B 109.3
H22A C22 H22B 107.9
O3 C23 N1 121.2(2)
O3 C23 C21 119.1(2)
N1 C23 C21 119.64(19)
C21 C24 H24A 107.5
C21 C24 H24B 107.5
H24A C24 H24B 107.0
C25 C24 C21 119.22(17)
C25 C24 H24A 107.5
C25 C24 H24B 107.5
F1 C25 C29 109.1(2)
F1 C25 C24 111.09(19)
F2 C25 F1 105.04(19)
F2 C25 C29 106.3(2)
F2 C25 C24 111.0(2)
C24 C25 C29 113.89(18)
O1 C26 H26A 109.3
O1 C26 H26B 109.3
H26A C26 H26B 108.0
C27 C26 O1 111.4(3)
C27 C26 H26A 109.3
C27 C26 H26B 109.3
C26 C27 H27A 109.5
C26 C27 H27B 109.5
C26 C27 H27C 109.5
H27A C27 H27B 109.5
H27A C27 H27C 109.5
H27B C27 H27C 109.5
N1 C28 H28A 109.5
N1 C28 H28B 109.5
N1 C28 H28C 109.5
H28A C28 H28B 109.5
H28A C28 H28C 109.5
H28B C28 H28C 109.5

loop_
_geom_bond_atom_site_label_1
_geom_bond_atom_site_label_2
_geom_bond_distance
F1 C25 1.351(3)
F2 C25 1.346(3)
O1 C29 1.300(4)
O1 C26 1.489(4)
O2 C29 1.185(3)
O3 C23 1.224(3)
N1 C19 1.417(3)
N1 C23 1.357(3)
N1 C28 1.468(3)
C29 C25 1.527(3)
C1 C2 1.504(3)
C1 C8 1.486(3)
C1 C20 1.349(3)
C2 C3 1.384(3)
C2 C7 1.380(3)
C3 H3 0.9300
C3 C4 1.389(3)
C4 H4 0.9300
C4 C5 1.370(4)
C5 H5 0.9300
C5 C6 1.364(4)
C6 H6 0.9300
C6 C7 1.384(3)
C7 H7 0.9300
C8 C9 1.395(3)
C8 C13 1.401(3)
C9 H9 0.9300
C9 C10 1.377(3)
C10 H10 0.9300
C10 C11 1.372(4)
C11 H11 0.9300
C11 C12 1.380(4)
C12 H12 0.9300
C12 C13 1.388(3)
C13 C22 1.496(3)
C14 C15 1.397(3)
C14 C19 1.403(3)
C14 C20 1.471(3)
C15 H15 0.9300
C15 C16 1.386(3)
C16 H16 0.9300
C16 C17 1.376(4)
C17 H17 0.9300
C17 C18 1.375(4)
C18 H18 0.9300
C18 C19 1.391(3)
C20 C21 1.537(3)
C21 C22 1.538(3)
C21 C23 1.539(3)
C21 C24 1.548(3)
C22 H22A 0.9700
C22 H22B 0.9700
C24 H24A 0.9700
C24 H24B 0.9700
C24 C25 1.496(3)
C26 H26A 0.9700
C26 H26B 0.9700
C26 C27 1.449(6)
C27 H27A 0.9600
C27 H27B 0.9600
C27 H27C 0.9600
C28 H28A 0.9600
C28 H28B 0.9600
C28 H28C 0.9600

loop_
_geom_torsion_atom_site_label_1
_geom_torsion_atom_site_label_2
_geom_torsion_atom_site_label_3
_geom_torsion_atom_site_label_4
_geom_torsion
O1 C29 C25 F1 56.0(3)
O1 C29 C25 F2 168.8(2)
O1 C29 C25 C24 -68.7(3)
O2 C29 C25 F1 -126.0(3)
O2 C29 C25 F2 -13.2(4)
O2 C29 C25 C24 109.3(3)
C29 O1 C26 C27 -90.2(5)
C1 C2 C3 C4 -177.9(2)
C1 C2 C7 C6 178.5(2)
C1 C8 C9 C10 -179.5(2)
C1 C8 C13 C12 177.9(2)
C1 C8 C13 C22 -6.4(3)
C1 C20 C21 C22 28.6(3)
C1 C20 C21 C23 144.0(2)
C1 C20 C21 C24 -90.4(2)
C2 C1 C8 C9 -24.1(3)
C2 C1 C8 C13 154.5(2)
C2 C1 C20 C14 12.1(3)
C2 C1 C20 C21 -167.18(19)
C2 C3 C4 C5 0.5(4)
C3 C2 C7 C6 1.6(3)
C3 C4 C5 C6 0.0(4)
C4 C5 C6 C7 0.4(4)
C5 C6 C7 C2 -1.2(4)
C7 C2 C3 C4 -1.2(4)
C8 C1 C2 C3 76.3(3)
C8 C1 C2 C7 -100.4(2)
C8 C1 C20 C14 -173.5(2)
C8 C1 C20 C21 7.2(3)
C8 C9 C10 C11 0.8(4)
C8 C13 C22 C21 42.9(3)
C9 C8 C13 C12 -3.5(3)
C9 C8 C13 C22 172.2(2)
C9 C10 C11 C12 -2.1(4)
C10 C11 C12 C13 0.6(4)
C11 C12 C13 C8 2.2(4)
C11 C12 C13 C22 -173.2(2)
C12 C13 C22 C21 -141.5(2)
C13 C8 C9 C10 2.0(4)
C14 C15 C16 C17 0.0(4)
C14 C20 C21 C22 -150.70(19)
C14 C20 C21 C23 -35.3(3)
C14 C20 C21 C24 90.3(2)
C15 C14 C19 N1 174.92(18)
C15 C14 C19 C18 -3.8(3)
C15 C14 C20 C1 36.4(3)
C15 C14 C20 C21 -144.3(2)
C15 C16 C17 C18 -1.5(4)
C16 C17 C18 C19 0.4(4)
C17 C18 C19 N1 -176.3(2)
C17 C18 C19 C14 2.4(4)
C19 N1 C23 O3 -163.6(2)
C19 N1 C23 C21 19.0(3)
C19 C14 C15 C16 2.7(3)
C19 C14 C20 C1 -148.5(2)
C19 C14 C20 C21 30.8(3)
C20 C1 C2 C3 -109.1(3)
C20 C1 C2 C7 74.2(3)
C20 C1 C8 C9 161.2(2)
C20 C1 C8 C13 -20.3(3)
C20 C14 C15 C16 177.8(2)
C20 C14 C19 N1 -0.4(3)
C20 C14 C19 C18 -179.1(2)
C20 C21 C22 C13 -52.2(2)
C20 C21 C23 O3 -165.7(2)
C20 C21 C23 N1 11.8(3)
C20 C21 C24 C25 -62.5(3)
C21 C24 C25 F1 73.4(3)
C21 C24 C25 F2 -43.0(3)
C21 C24 C25 C29 -163.0(2)
C22 C21 C23 O3 -47.8(3)
C22 C21 C23 N1 129.7(2)
C22 C21 C24 C25 177.10(19)
C23 N1 C19 C14 -26.1(3)
C23 N1 C19 C18 152.6(2)
C23 C21 C22 C13 -172.39(17)
C23 C21 C24 C25 64.5(2)
C24 C21 C22 C13 71.7(2)
C24 C21 C23 O3 66.0(3)
C24 C21 C23 N1 -116.5(2)
C26 O1 C29 O2 0.1(5)
C26 O1 C29 C25 178.0(3)
C28 N1 C19 C14 171.0(2)
C28 N1 C19 C18 -10.3(3)
C28 N1 C23 O3 -0.1(3)
C28 N1 C23 C21 -177.6(2)
